data_1523155
loop_
_publ_author_name
'van Vucht, J.H.N.'
'Buschow, K.H.J.'

_publ_section_title
;
 Note on the occurence of intermetallic compounds in the lithium-palladium
 system
;
_journal_name_full 'Journal of the Less-Common Metals'
_journal_page_first 345
_journal_page_last 347
_journal_volume 48
_journal_year 1976
_chemical_formula_sum 'Li Pd'
_space_group_IT_number 187
_symmetry_space_group_name_Hall 'P -6 2'
_symmetry_space_group_name_H-M 'P -6 m 2'
_cell_angle_alpha 90
_cell_angle_beta 90
_cell_angle_gamma 120
_cell_formula_units_Z 1
_cell_length_a 2.7673
_cell_length_b 2.7673
_cell_length_c 4.1306
_cell_volume 27.394
_citation_journal_id_ASTM JCOMAH
_cod_data_source_file vanVucht_JCOMAH_1976_992.cif
_cod_data_source_block Li1Pd1
_cod_original_cell_volume 27.39405
_cod_original_formula_sum 'Li1 Pd1'
_cod_database_code 1523155

loop_
_symmetry_equiv_pos_as_xyz
x,y,z
-x+y,-x,-z
-y,x-y,z
x,y,-z
-x+y,-x,z
-y,x-y,-z
-y,-x,-z
-x+y,y,z
x,x-y,-z
-y,-x,z
-x+y,y,-z
x,x-y,z

loop_
_atom_site_label
_atom_site_type_symbol
_atom_site_fract_x
_atom_site_fract_y
_atom_site_fract_z
_atom_site_occupancy
_atom_site_U_iso_or_equiv
Li1 Li 0 0 0 1 0.0
Pd1 Pd 0.3333 0.6667 0.5 1 0.0
